data_1517212
loop_
_publ_author_name
'Ellis, W. Chadwick'
'Jung, Yukyung'
'Mulzer, Michael'
'Di Girolamo, Rocco'
'Lobkovsky, Emil B.'
'Coates, Geoffrey W.'

_publ_section_title
;
 Copolymerization of CO2and meso epoxides using enantioselective
 \b-diiminate catalysts: a route to highly isotactic polycarbonates
;
_journal_issue 10
_journal_name_full 'Chemical Science'
_journal_page_first 4004
_journal_paper_doi 10.1039/C4SC01686F
_journal_volume 5
_journal_year 2014
_chemical_absolute_configuration ad
_chemical_formula_moiety 'C58 H60 F6 N4 O4 Zn2'
_chemical_formula_sum 'C58 H60 F6 N4 O4 Zn2'
_chemical_formula_weight 1121.84
_chemical_name_systematic
; 
 ? 
;
_space_group_IT_number 19
_symmetry_cell_setting orthorhombic
_symmetry_space_group_name_Hall 'P 2ac 2ab'
_symmetry_space_group_name_H-M 'P 21 21 21'
_atom_sites_solution_hydrogens geom
_atom_sites_solution_primary direct
_atom_sites_solution_secondary difmap
_audit_creation_method SHELXL-97
_cell_angle_alpha 90.00
_cell_angle_beta 90.00
_cell_angle_gamma 90.00
_cell_formula_units_Z 4
_cell_length_a 13.5462(5)
_cell_length_b 19.2935(7)
_cell_length_c 20.7468(7)
_cell_measurement_reflns_used 8723
_cell_measurement_temperature 173(2)
_cell_measurement_theta_max 29.05
_cell_measurement_theta_min 2.33
_cell_volume 5422.3(3)
_computing_cell_refinement 'Bruker SAINT+'
_computing_data_collection 'Bruker APEX2'
_computing_data_reduction 'Bruker SAINT+'
_computing_molecular_graphics 'Bruker SHELXTL'
_computing_publication_material 'Bruker SHELXTL'
_computing_structure_refinement 'SHELXL-97 (Sheldrick, 1997)'
_computing_structure_solution 'SHELXS-97 (Sheldrick, 1990)'
_diffrn_ambient_temperature 173(2)
_diffrn_measured_fraction_theta_full 0.984
_diffrn_measured_fraction_theta_max 0.984
_diffrn_measurement_device_type 'Bruker X8 APEX II diffractometer'
_diffrn_measurement_method 'phi and omega scans'
_diffrn_radiation_monochromator graphite
_diffrn_radiation_source 'fine-focus sealed tube'
_diffrn_radiation_type MoK\a
_diffrn_radiation_wavelength 0.71073
_diffrn_reflns_av_R_equivalents 0.0203
_diffrn_reflns_av_sigmaI/netI 0.0501
_diffrn_reflns_limit_h_max 16
_diffrn_reflns_limit_h_min -8
_diffrn_reflns_limit_k_max 21
_diffrn_reflns_limit_k_min -23
_diffrn_reflns_limit_l_max 24
_diffrn_reflns_limit_l_min -20
_diffrn_reflns_number 18303
_diffrn_reflns_theta_full 25.35
_diffrn_reflns_theta_max 25.35
_diffrn_reflns_theta_min 1.44
_diffrn_standards_number 0
_exptl_absorpt_coefficient_mu 0.955
_exptl_absorpt_correction_T_max 0.7013
_exptl_absorpt_correction_T_min 0.7013
_exptl_absorpt_correction_type multi-scan
_exptl_absorpt_process_details SADABS
_exptl_crystal_colour colourless
_exptl_crystal_density_diffrn 1.374
_exptl_crystal_density_method 'not measured'
_exptl_crystal_description block
_exptl_crystal_F_000 2328
_exptl_crystal_size_max 0.40
_exptl_crystal_size_mid 0.40
_exptl_crystal_size_min 0.40
_refine_diff_density_max 0.296
_refine_diff_density_min -0.201
_refine_diff_density_rms 0.040
_refine_ls_abs_structure_details 'Flack H D (1983), Acta Cryst. A39, 876-881'
_refine_ls_abs_structure_Flack 0.005(7)
_refine_ls_extinction_method none
_refine_ls_goodness_of_fit_ref 1.054
_refine_ls_hydrogen_treatment riding
_refine_ls_matrix_type full
_refine_ls_number_parameters 677
_refine_ls_number_reflns 9628
_refine_ls_number_restraints 0
_refine_ls_restrained_S_all 1.054
_refine_ls_R_factor_all 0.0319
_refine_ls_R_factor_gt 0.0271
_refine_ls_shift/su_max 0.009
_refine_ls_shift/su_mean 0.000
_refine_ls_structure_factor_coef Fsqd
_refine_ls_weighting_details 'calc w=1/[\s^2^(Fo^2^)+(0.0166P)^2^+0.2283P] where P=(Fo^2^+2Fc^2^)/3'
_refine_ls_weighting_scheme calc
_refine_ls_wR_factor_gt 0.0639
_refine_ls_wR_factor_ref 0.0660
_reflns_number_gt 8845
_reflns_number_total 9628
_reflns_threshold_expression >2sigma(I)
_cod_data_source_file c4sc01686f2.cif
_cod_data_source_block ce1
_cod_depositor_comments
;
The following automatic conversions were performed:

'_symmetry_cell_setting' value 'Orthorhombic' changed to
'orthorhombic' according to
/usr/data/users/saulius/crontab/automatic-downloads/rss-feeds/RSC/lib/dictionaries/cif_core.dic
dictionary named 'cif_core.dic' version 2.4.2 from 2011-04-26.

Automatic conversion script
Id: cif_fix_values 2281 2013-09-26 08:29:07Z andrius 

 Adding full bibliography for 1517209--1517212.cif.
;
_cod_original_sg_symbol_H-M P2(1)2(1)2(1)
_cod_database_code 1517212

loop_
_symmetry_equiv_pos_as_xyz
'x, y, z'
'-x+1/2, -y, z+1/2'
'-x, y+1/2, -z+1/2'
'x+1/2, -y+1/2, -z'

loop_
_atom_site_label
_atom_site_type_symbol
_atom_site_fract_x
_atom_site_fract_y
_atom_site_fract_z
_atom_site_U_iso_or_equiv
_atom_site_adp_type
_atom_site_occupancy
_atom_site_symmetry_multiplicity
_atom_site_calc_flag
_atom_site_refinement_flags
Zn1 Zn -0.693566(18) 0.466089(13) 0.106569(13) 0.02320(7) Uani 1 1 d .
Zn2 Zn -0.441452(19) 0.513330(14) 0.116009(14) 0.02444(7) Uani 1 1 d .
F1 F -0.95025(13) 0.63087(8) 0.08449(9) 0.0518(5) Uani 1 1 d .
F2 F -1.02405(12) 0.54320(9) 0.04365(8) 0.0540(5) Uani 1 1 d .
F3 F -1.04522(12) 0.56949(10) 0.14251(8) 0.0556(5) Uani 1 1 d .
F4 F -0.27964(13) 0.52023(10) 0.30883(7) 0.0581(5) Uani 1 1 d .
F5 F -0.15178(12) 0.48513(8) 0.25653(8) 0.0484(4) Uani 1 1 d .
F6 F -0.17239(14) 0.59303(9) 0.27603(8) 0.0562(5) Uani 1 1 d .
O1 O -0.61732(12) 0.40337(9) 0.05316(8) 0.0313(4) Uani 1 1 d .
O2 O -0.46351(13) 0.44489(9) 0.04659(8) 0.0356(4) Uani 1 1 d .
O3 O -0.58461(11) 0.52573(8) 0.14123(7) 0.0259(4) Uani 1 1 d .
O4 O -0.51272(14) 0.59364(10) 0.21201(9) 0.0404(5) Uani 1 1 d .
N1 N -0.75704(15) 0.41135(10) 0.17562(10) 0.0268(5) Uani 1 1 d .
N2 N -0.80934(14) 0.51795(10) 0.07597(9) 0.0246(4) Uani 1 1 d .
N3 N -0.38112(14) 0.59689(10) 0.07611(9) 0.0241(4) Uani 1 1 d .
N4 N -0.33544(14) 0.48908(10) 0.17684(9) 0.0263(4) Uani 1 1 d .
C1 C -0.53009(19) 0.40217(13) 0.03291(12) 0.0283(6) Uani 1 1 d .
C2 C -0.5015(2) 0.34315(14) -0.01032(14) 0.0436(7) Uani 1 1 d .
H2A H -0.4670 0.3077 0.0149 0.065 Uiso 1 1 calc R
H2B H -0.4579 0.3602 -0.0445 0.065 Uiso 1 1 calc R
H2C H -0.5610 0.3230 -0.0296 0.065 Uiso 1 1 calc R
C3 C -0.58795(18) 0.57186(12) 0.18860(12) 0.0261(6) Uani 1 1 d .
C4 C -0.6882(2) 0.59671(15) 0.20908(14) 0.0414(7) Uani 1 1 d .
H4A H -0.6820 0.6247 0.2483 0.062 Uiso 1 1 calc R
H4B H -0.7309 0.5567 0.2177 0.062 Uiso 1 1 calc R
H4C H -0.7172 0.6249 0.1746 0.062 Uiso 1 1 calc R
C5 C -0.8940(2) 0.38457(15) 0.24966(13) 0.0383(7) Uani 1 1 d .
H5A H -0.8785 0.3353 0.2442 0.057 Uiso 1 1 calc R
H5B H -0.9657 0.3911 0.2484 0.057 Uiso 1 1 calc R
H5C H -0.8684 0.4006 0.2912 0.057 Uiso 1 1 calc R
C6 C -0.84650(18) 0.42597(13) 0.19567(12) 0.0273(6) Uani 1 1 d .
C7 C -0.90482(17) 0.48023(13) 0.16900(12) 0.0297(6) Uani 1 1 d .
H7A H -0.9629 0.4913 0.1925 0.036 Uiso 1 1 calc R
C8 C -0.88951(16) 0.51897(12) 0.11422(12) 0.0277(5) Uani 1 1 d .
C9 C -0.97704(19) 0.56546(14) 0.09639(14) 0.0370(7) Uani 1 1 d .
C10 C -0.7520(2) 0.62428(13) 0.02195(14) 0.0399(7) Uani 1 1 d .
H10A H -0.7895 0.6526 0.0526 0.060 Uiso 1 1 calc R
H10B H -0.7486 0.6483 -0.0196 0.060 Uiso 1 1 calc R
H10C H -0.6851 0.6168 0.0385 0.060 Uiso 1 1 calc R
C11 C -0.80316(19) 0.55462(12) 0.01317(12) 0.0285(5) Uani 1 1 d .
H11A H -0.8717 0.5631 -0.0028 0.034 Uiso 1 1 calc R
C12 C -0.74983(18) 0.50786(13) -0.03524(11) 0.0280(5) Uani 1 1 d .
C13 C -0.65927(19) 0.52519(14) -0.06003(12) 0.0363(6) Uani 1 1 d .
H13A H -0.6287 0.5668 -0.0459 0.044 Uiso 1 1 calc R
C14 C -0.6101(2) 0.48415(14) -0.10527(13) 0.0415(6) Uani 1 1 d .
H14A H -0.5475 0.4981 -0.1214 0.050 Uiso 1 1 calc R
C15 C -0.6520(2) 0.42448(15) -0.12603(13) 0.0397(7) Uani 1 1 d .
H15A H -0.6185 0.3970 -0.1571 0.048 Uiso 1 1 calc R
C16 C -0.7444(2) 0.40241(13) -0.10233(12) 0.0341(6) Uani 1 1 d .
C17 C -0.7881(2) 0.34021(14) -0.12383(13) 0.0416(7) Uani 1 1 d .
H17A H -0.7534 0.3120 -0.1538 0.050 Uiso 1 1 calc R
C18 C -0.8778(2) 0.31966(15) -0.10306(14) 0.0481(8) Uani 1 1 d .
H18A H -0.9063 0.2780 -0.1188 0.058 Uiso 1 1 calc R
C19 C -0.9287(2) 0.36056(15) -0.05787(14) 0.0467(8) Uani 1 1 d .
H19A H -0.9917 0.3461 -0.0430 0.056 Uiso 1 1 calc R
C20 C -0.8887(2) 0.42073(13) -0.03510(13) 0.0337(6) Uani 1 1 d .
H20A H -0.9244 0.4474 -0.0045 0.040 Uiso 1 1 calc R
C21 C -0.79510(18) 0.44400(12) -0.05630(11) 0.0286(6) Uani 1 1 d .
C22 C -0.70485(19) 0.35225(13) 0.20208(13) 0.0322(6) Uani 1 1 d .
C23 C -0.7074(2) 0.29056(14) 0.16708(15) 0.0414(7) Uani 1 1 d .
C24 C -0.6529(2) 0.23474(16) 0.19105(19) 0.0593(10) Uani 1 1 d .
H24A H -0.6528 0.1920 0.1684 0.071 Uiso 1 1 calc R
C25 C -0.5991(2) 0.24106(19) 0.2473(2) 0.0684(12) Uani 1 1 d .
H25A H -0.5624 0.2027 0.2630 0.082 Uiso 1 1 calc R
C26 C -0.5985(2) 0.30189(19) 0.28014(17) 0.0594(10) Uani 1 1 d .
H26A H -0.5611 0.3051 0.3188 0.071 Uiso 1 1 calc R
C27 C -0.6509(2) 0.35991(16) 0.25908(14) 0.0416(7) Uani 1 1 d .
C28 C -0.7683(2) 0.28382(14) 0.10669(16) 0.0474(7) Uani 1 1 d .
H28A H -0.8210 0.3148 0.0976 0.057 Uiso 1 1 calc R
C29 C -0.7422(3) 0.2264(2) 0.0618(2) 0.0947(15) Uani 1 1 d .
H29A H -0.6718 0.2289 0.0513 0.142 Uiso 1 1 calc R
H29B H -0.7812 0.2307 0.0222 0.142 Uiso 1 1 calc R
H29C H -0.7565 0.1818 0.0824 0.142 Uiso 1 1 calc R
C30 C -0.6476(3) 0.42748(18) 0.29526(15) 0.0549(9) Uani 1 1 d .
H30A H -0.6990 0.4606 0.2910 0.066 Uiso 1 1 calc R
C31 C -0.5623(3) 0.4406(3) 0.3374(2) 0.134(2) Uani 1 1 d .
H31A H -0.5643 0.4088 0.3742 0.200 Uiso 1 1 calc R
H31B H -0.5646 0.4885 0.3530 0.200 Uiso 1 1 calc R
H31C H -0.5011 0.4332 0.3131 0.200 Uiso 1 1 calc R
C32 C -0.2637(2) 0.69462(14) 0.08129(14) 0.0390(7) Uani 1 1 d .
H32A H -0.3004 0.7104 0.0433 0.059 Uiso 1 1 calc R
H32B H -0.1952 0.6847 0.0692 0.059 Uiso 1 1 calc R
H32C H -0.2649 0.7309 0.1144 0.059 Uiso 1 1 calc R
C33 C -0.31117(17) 0.62954(11) 0.10759(12) 0.0256(5) Uani 1 1 d .
C34 C -0.27242(17) 0.60647(13) 0.16749(12) 0.0279(6) Uani 1 1 d .
H34A H -0.2356 0.6399 0.1910 0.033 Uiso 1 1 calc R
C35 C -0.28080(17) 0.54241(13) 0.19626(12) 0.0284(6) Uani 1 1 d .
C36 C -0.2207(2) 0.53528(15) 0.25887(13) 0.0413(7) Uani 1 1 d .
C37 C -0.4086(2) 0.37336(15) 0.18753(15) 0.0456(8) Uani 1 1 d .
H37A H -0.4669 0.3963 0.2058 0.068 Uiso 1 1 calc R
H37B H -0.3999 0.3280 0.2079 0.068 Uiso 1 1 calc R
H37C H -0.4177 0.3672 0.1410 0.068 Uiso 1 1 calc R
C38 C -0.3169(2) 0.41820(13) 0.19987(12) 0.0310(6) Uani 1 1 d .
H38A H -0.3040 0.4198 0.2473 0.037 Uiso 1 1 calc R
C39 C -0.22783(18) 0.38542(12) 0.16649(12) 0.0276(6) Uani 1 1 d .
C40 C -0.17680(19) 0.32851(12) 0.19527(12) 0.0298(6) Uani 1 1 d .
C41 C -0.2014(2) 0.30079(12) 0.25647(13) 0.0354(6) Uani 1 1 d .
H41A H -0.2552 0.3199 0.2799 0.043 Uiso 1 1 calc R
C42 C -0.1488(2) 0.24673(14) 0.28262(15) 0.0447(8) Uani 1 1 d .
H42A H -0.1663 0.2292 0.3239 0.054 Uiso 1 1 calc R
C43 C -0.0698(2) 0.21731(14) 0.24886(16) 0.0483(8) Uani 1 1 d .
H43A H -0.0340 0.1799 0.2672 0.058 Uiso 1 1 calc R
C44 C -0.0442(2) 0.24195(14) 0.19022(16) 0.0447(8) Uani 1 1 d .
H44A H 0.0093 0.2212 0.1677 0.054 Uiso 1 1 calc R
C45 C -0.09554(19) 0.29820(13) 0.16147(14) 0.0352(6) Uani 1 1 d .
C46 C -0.0677(2) 0.32469(13) 0.10055(15) 0.0410(7) Uani 1 1 d .
H46A H -0.0139 0.3047 0.0778 0.049 Uiso 1 1 calc R
C47 C -0.1178(2) 0.37861(15) 0.07467(14) 0.0397(7) Uani 1 1 d .
H47A H -0.0984 0.3963 0.0338 0.048 Uiso 1 1 calc R
C48 C -0.19815(19) 0.40892(13) 0.10734(13) 0.0344(6) Uani 1 1 d .
H48A H -0.2324 0.4464 0.0879 0.041 Uiso 1 1 calc R
C49 C -0.41690(18) 0.62415(12) 0.01599(12) 0.0264(6) Uani 1 1 d .
C50 C -0.3874(2) 0.59358(14) -0.04215(12) 0.0340(6) Uani 1 1 d .
C51 C -0.4252(2) 0.62097(15) -0.09960(13) 0.0413(7) Uani 1 1 d .
H51A H -0.4056 0.6013 -0.1396 0.050 Uiso 1 1 calc R
C52 C -0.4897(2) 0.67564(15) -0.09923(14) 0.0426(7) Uani 1 1 d .
H52A H -0.5141 0.6937 -0.1387 0.051 Uiso 1 1 calc R
C53 C -0.5193(2) 0.70454(14) -0.04155(13) 0.0385(7) Uani 1 1 d .
H53A H -0.5644 0.7423 -0.0419 0.046 Uiso 1 1 calc R
C54 C -0.48448(19) 0.67944(12) 0.01707(12) 0.0300(6) Uani 1 1 d .
C55 C -0.3151(2) 0.53437(14) -0.04490(13) 0.0410(7) Uani 1 1 d .
H55A H -0.3331 0.5034 -0.0811 0.049 Uiso 1 1 calc R
H55B H -0.3200 0.5072 -0.0046 0.049 Uiso 1 1 calc R
C56 C -0.2092(2) 0.55834(18) -0.05363(17) 0.0577(9) Uani 1 1 d .
H56A H -0.2043 0.5871 -0.0925 0.087 Uiso 1 1 calc R
H56B H -0.1659 0.5179 -0.0580 0.087 Uiso 1 1 calc R
H56C H -0.1889 0.5855 -0.0160 0.087 Uiso 1 1 calc R
C57 C -0.5173(2) 0.70959(14) 0.08049(13) 0.0389(7) Uani 1 1 d .
H57A H -0.4577 0.7246 0.1044 0.047 Uiso 1 1 calc R
H57B H -0.5487 0.6722 0.1059 0.047 Uiso 1 1 calc R
C58 C -0.5880(2) 0.77002(15) 0.07756(15) 0.0489(8) Uani 1 1 d .
H58A H -0.5589 0.8073 0.0517 0.073 Uiso 1 1 calc R
H58B H -0.6009 0.7870 0.1213 0.073 Uiso 1 1 calc R
H58C H -0.6501 0.7550 0.0578 0.073 Uiso 1 1 calc R

loop_
_atom_site_aniso_label
_atom_site_aniso_U_11
_atom_site_aniso_U_22
_atom_site_aniso_U_33
_atom_site_aniso_U_23
_atom_site_aniso_U_13
_atom_site_aniso_U_12
Zn1 0.01902(13) 0.02513(13) 0.02545(15) 0.00207(12) 0.00104(12) 0.00103(11)
Zn2 0.01974(13) 0.02595(13) 0.02764(16) 0.00129(12) 0.00176(12) -0.00057(10)
F1 0.0447(10) 0.0309(8) 0.0797(13) 0.0041(8) 0.0034(9) 0.0137(8)
F2 0.0350(9) 0.0628(11) 0.0642(12) -0.0075(10) -0.0199(8) 0.0145(9)
F3 0.0310(9) 0.0669(12) 0.0688(12) 0.0039(10) 0.0128(9) 0.0231(9)
F4 0.0675(12) 0.0829(13) 0.0241(9) 0.0045(9) -0.0015(8) 0.0124(10)
F5 0.0442(10) 0.0506(10) 0.0503(10) 0.0032(8) -0.0175(8) 0.0145(8)
F6 0.0694(13) 0.0495(10) 0.0497(11) -0.0074(8) -0.0326(9) 0.0054(9)
O1 0.0264(10) 0.0311(9) 0.0364(11) -0.0055(8) 0.0041(8) 0.0004(8)
O2 0.0329(10) 0.0397(10) 0.0341(11) -0.0100(8) 0.0075(8) -0.0050(9)
O3 0.0204(8) 0.0286(9) 0.0287(9) -0.0060(7) 0.0013(7) -0.0007(7)
O4 0.0339(11) 0.0427(11) 0.0447(12) -0.0149(9) -0.0015(9) -0.0036(9)
N1 0.0243(11) 0.0287(11) 0.0275(12) 0.0038(9) 0.0021(9) -0.0001(9)
N2 0.0233(10) 0.0261(10) 0.0245(10) -0.0002(8) -0.0025(9) 0.0013(9)
N3 0.0222(11) 0.0269(11) 0.0233(11) 0.0016(9) 0.0018(9) -0.0015(9)
N4 0.0234(10) 0.0296(11) 0.0260(11) 0.0017(9) 0.0013(9) 0.0059(9)
C1 0.0309(15) 0.0281(13) 0.0259(15) 0.0008(11) 0.0002(11) 0.0019(11)
C2 0.0404(18) 0.0412(16) 0.0493(19) -0.0152(14) 0.0019(14) 0.0045(13)
C3 0.0276(14) 0.0246(12) 0.0260(14) -0.0012(11) 0.0027(11) -0.0030(11)
C4 0.0358(16) 0.0460(16) 0.0424(17) -0.0162(13) 0.0041(14) 0.0062(14)
C5 0.0279(15) 0.0474(17) 0.0395(17) 0.0079(13) 0.0075(13) -0.0045(13)
C6 0.0223(13) 0.0323(13) 0.0273(14) -0.0011(11) 0.0028(11) -0.0040(11)
C7 0.0195(12) 0.0363(14) 0.0332(15) -0.0035(12) 0.0051(10) 0.0013(11)
C8 0.0199(12) 0.0282(12) 0.0351(14) -0.0058(13) -0.0038(11) 0.0021(10)
C9 0.0280(14) 0.0387(15) 0.0442(18) -0.0005(13) -0.0016(13) 0.0077(12)
C10 0.0479(18) 0.0297(14) 0.0422(17) 0.0018(13) 0.0035(14) -0.0029(13)
C11 0.0267(13) 0.0276(12) 0.0311(14) 0.0017(10) -0.0053(11) 0.0020(11)
C12 0.0297(14) 0.0293(12) 0.0250(13) 0.0025(11) -0.0055(11) 0.0048(11)
C13 0.0350(14) 0.0371(15) 0.0367(16) 0.0024(12) -0.0012(12) -0.0062(12)
C14 0.0329(14) 0.0507(16) 0.0410(17) 0.0024(15) 0.0094(13) 0.0022(13)
C15 0.0393(16) 0.0450(16) 0.0348(17) -0.0014(13) 0.0069(13) 0.0063(13)
C16 0.0412(15) 0.0337(14) 0.0274(15) 0.0044(12) 0.0005(13) 0.0055(12)
C17 0.056(2) 0.0359(14) 0.0327(16) -0.0064(12) 0.0023(14) 0.0051(13)
C18 0.066(2) 0.0376(15) 0.0404(18) -0.0106(14) 0.0032(16) -0.0131(14)
C19 0.054(2) 0.0437(17) 0.0425(18) -0.0086(14) 0.0070(15) -0.0166(15)
C20 0.0346(15) 0.0344(14) 0.0322(15) -0.0044(12) -0.0005(12) -0.0049(12)
C21 0.0311(14) 0.0298(12) 0.0251(14) 0.0045(10) -0.0021(11) 0.0007(11)
C22 0.0213(13) 0.0361(14) 0.0392(16) 0.0161(12) 0.0080(12) 0.0022(11)
C23 0.0310(15) 0.0326(14) 0.061(2) 0.0148(14) 0.0115(14) -0.0019(12)
C24 0.047(2) 0.0339(17) 0.097(3) 0.0223(17) 0.017(2) 0.0041(14)
C25 0.042(2) 0.056(2) 0.107(3) 0.054(2) 0.007(2) 0.0065(17)
C26 0.0399(18) 0.070(2) 0.068(2) 0.050(2) -0.0012(16) -0.0008(17)
C27 0.0269(15) 0.0566(18) 0.0413(18) 0.0251(15) 0.0043(13) -0.0017(13)
C28 0.0411(16) 0.0376(15) 0.064(2) -0.0070(16) 0.0009(16) 0.0004(13)
C29 0.091(3) 0.077(3) 0.116(4) -0.047(3) -0.015(3) 0.009(3)
C30 0.057(2) 0.059(2) 0.048(2) 0.0068(16) -0.0187(16) 0.0022(17)
C31 0.070(3) 0.218(6) 0.113(4) -0.110(4) -0.028(3) 0.048(4)
C32 0.0404(16) 0.0389(15) 0.0377(16) 0.0039(13) -0.0006(13) -0.0098(13)
C33 0.0202(12) 0.0281(11) 0.0283(14) -0.0019(11) 0.0032(12) 0.0005(10)
C34 0.0191(12) 0.0360(14) 0.0286(15) -0.0046(11) -0.0018(10) 0.0024(11)
C35 0.0215(13) 0.0387(15) 0.0250(14) -0.0027(11) 0.0006(10) 0.0073(11)
C36 0.0470(18) 0.0412(16) 0.0355(16) 0.0005(13) -0.0083(13) 0.0089(14)
C37 0.0325(16) 0.0435(17) 0.061(2) 0.0158(15) 0.0105(15) 0.0008(13)
C38 0.0311(15) 0.0344(14) 0.0274(14) 0.0063(11) 0.0029(12) 0.0037(12)
C39 0.0257(13) 0.0255(13) 0.0316(15) -0.0010(11) -0.0023(11) -0.0015(10)
C40 0.0283(14) 0.0233(12) 0.0379(16) -0.0005(11) -0.0075(12) -0.0030(11)
C41 0.0379(16) 0.0290(13) 0.0394(16) 0.0025(12) -0.0081(13) -0.0041(12)
C42 0.060(2) 0.0299(14) 0.0443(18) 0.0054(13) -0.0214(15) -0.0080(14)
C43 0.050(2) 0.0287(14) 0.066(2) -0.0009(15) -0.0270(17) 0.0018(14)
C44 0.0385(17) 0.0282(14) 0.067(2) -0.0103(14) -0.0144(15) 0.0052(13)
C45 0.0311(14) 0.0261(13) 0.0483(18) -0.0066(12) -0.0098(13) -0.0021(11)
C46 0.0334(15) 0.0363(14) 0.053(2) -0.0131(14) 0.0062(14) 0.0028(12)
C47 0.0388(17) 0.0429(16) 0.0375(17) 0.0003(13) 0.0102(13) 0.0016(13)
C48 0.0344(14) 0.0354(13) 0.0333(15) 0.0056(12) 0.0039(14) 0.0045(12)
C49 0.0286(14) 0.0272(12) 0.0234(14) 0.0046(11) -0.0012(11) -0.0075(11)
C50 0.0372(15) 0.0368(14) 0.0280(15) 0.0020(12) 0.0049(12) -0.0081(12)
C51 0.0454(18) 0.0534(17) 0.0251(16) 0.0034(13) 0.0006(13) -0.0146(14)
C52 0.0492(18) 0.0499(17) 0.0287(17) 0.0123(13) -0.0107(14) -0.0129(14)
C53 0.0393(16) 0.0371(15) 0.0392(18) 0.0113(13) -0.0100(13) -0.0081(13)
C54 0.0326(14) 0.0286(13) 0.0290(15) 0.0042(11) -0.0052(12) -0.0065(11)
C55 0.0490(17) 0.0461(16) 0.0280(15) -0.0047(12) 0.0104(13) -0.0034(15)
C56 0.0409(19) 0.067(2) 0.065(2) -0.0141(18) -0.0073(16) 0.0016(16)
C57 0.0437(17) 0.0367(15) 0.0362(16) -0.0033(13) -0.0076(13) 0.0074(13)
C58 0.050(2) 0.0426(17) 0.054(2) -0.0084(15) -0.0125(15) 0.0130(14)

loop_
_atom_type_symbol
_atom_type_description
_atom_type_scat_dispersion_real
_atom_type_scat_dispersion_imag
_atom_type_scat_source
C C 0.0033 0.0016 'International Tables Vol C Tables 4.2.6.8 and 6.1.1.4'
H H 0.0000 0.0000 'International Tables Vol C Tables 4.2.6.8 and 6.1.1.4'
N N 0.0061 0.0033 'International Tables Vol C Tables 4.2.6.8 and 6.1.1.4'
O O 0.0106 0.0060 'International Tables Vol C Tables 4.2.6.8 and 6.1.1.4'
F F 0.0171 0.0103 'International Tables Vol C Tables 4.2.6.8 and 6.1.1.4'
Zn Zn 0.2839 1.4301 'International Tables Vol C Tables 4.2.6.8 and 6.1.1.4'

loop_
_geom_angle_atom_site_label_1
_geom_angle_atom_site_label_2
_geom_angle_atom_site_label_3
_geom_angle
O1 Zn1 N2 123.93(8)
O1 Zn1 N1 108.21(8)
N2 Zn1 N1 99.15(8)
O1 Zn1 O3 99.85(7)
N2 Zn1 O3 114.27(7)
N1 Zn1 O3 111.53(8)
N4 Zn2 O2 114.76(8)
N4 Zn2 N3 99.19(8)
O2 Zn2 N3 107.48(8)
N4 Zn2 O3 124.18(7)
O2 Zn2 O3 97.04(7)
N3 Zn2 O3 113.95(7)
C1 O1 Zn1 134.82(17)
C1 O2 Zn2 135.44(16)
C3 O3 Zn1 128.73(14)
C3 O3 Zn2 107.68(14)
Zn1 O3 Zn2 123.03(8)
C6 N1 C22 120.0(2)
C6 N1 Zn1 121.12(17)
C22 N1 Zn1 118.85(16)
C8 N2 C11 123.8(2)
C8 N2 Zn1 117.45(15)
C11 N2 Zn1 118.74(15)
C33 N3 C49 120.0(2)
C33 N3 Zn2 118.62(16)
C49 N3 Zn2 121.29(15)
C35 N4 C38 121.7(2)
C35 N4 Zn2 114.61(16)
C38 N4 Zn2 123.66(16)
O1 C1 O2 126.1(2)
O1 C1 C2 117.2(2)
O2 C1 C2 116.6(2)
O4 C3 O3 120.3(2)
O4 C3 C4 122.7(2)
O3 C3 C4 117.0(2)
N1 C6 C7 123.2(2)
N1 C6 C5 120.8(2)
C7 C6 C5 116.0(2)
C8 C7 C6 129.6(2)
N2 C8 C7 127.0(2)
N2 C8 C9 119.4(2)
C7 C8 C9 113.6(2)
F3 C9 F1 105.4(2)
F3 C9 F2 106.1(2)
F1 C9 F2 106.3(2)
F3 C9 C8 113.4(2)
F1 C9 C8 112.8(2)
F2 C9 C8 112.2(2)
N2 C11 C10 109.9(2)
N2 C11 C12 108.75(18)
C10 C11 C12 112.6(2)
C13 C12 C21 118.3(2)
C13 C12 C11 121.6(2)
C21 C12 C11 120.1(2)
C12 C13 C14 122.7(2)
C15 C14 C13 119.7(3)
C14 C15 C16 121.2(3)
C15 C16 C17 121.3(3)
C15 C16 C21 119.5(2)
C17 C16 C21 119.3(2)
C18 C17 C16 121.8(3)
C17 C18 C19 119.3(3)
C20 C19 C18 120.9(3)
C19 C20 C21 121.2(3)
C20 C21 C16 117.5(2)
C20 C21 C12 123.9(2)
C16 C21 C12 118.6(2)
C23 C22 C27 122.9(3)
C23 C22 N1 117.5(2)
C27 C22 N1 119.5(2)
C22 C23 C24 117.3(3)
C22 C23 C28 121.4(2)
C24 C23 C28 121.3(3)
C25 C24 C23 120.8(3)
C26 C25 C24 120.3(3)
C25 C26 C27 122.2(3)
C26 C27 C22 116.5(3)
C26 C27 C30 121.6(3)
C22 C27 C30 121.9(3)
C29 C28 C23 117.0(3)
C31 C30 C27 118.0(3)
N3 C33 C34 123.5(2)
N3 C33 C32 121.7(2)
C34 C33 C32 114.8(2)
C35 C34 C33 129.0(2)
N4 C35 C34 127.5(2)
N4 C35 C36 118.7(2)
C34 C35 C36 113.7(2)
F4 C36 F6 105.4(2)
F4 C36 F5 106.6(2)
F6 C36 F5 105.5(2)
F4 C36 C35 111.0(2)
F6 C36 C35 114.1(2)
F5 C36 C35 113.6(2)
N4 C38 C39 111.9(2)
N4 C38 C37 109.3(2)
C39 C38 C37 109.3(2)
C48 C39 C40 119.2(2)
C48 C39 C38 120.1(2)
C40 C39 C38 120.7(2)
C41 C40 C39 123.4(2)
C41 C40 C45 117.8(2)
C39 C40 C45 118.8(2)
C42 C41 C40 121.2(3)
C41 C42 C43 120.4(3)
C44 C43 C42 120.3(3)
C43 C44 C45 121.4(3)
C46 C45 C44 121.4(3)
C46 C45 C40 119.7(2)
C44 C45 C40 118.9(3)
C47 C46 C45 119.9(3)
C46 C47 C48 121.0(3)
C39 C48 C47 121.4(2)
C50 C49 C54 121.3(2)
C50 C49 N3 119.8(2)
C54 C49 N3 118.9(2)
C49 C50 C51 118.0(3)
C49 C50 C55 122.5(2)
C51 C50 C55 119.4(2)
C52 C51 C50 121.2(3)
C51 C52 C53 120.1(3)
C52 C53 C54 121.2(3)
C53 C54 C49 118.1(3)
C53 C54 C57 122.0(2)
C49 C54 C57 119.9(2)
C50 C55 C56 112.8(2)
C54 C57 C58 116.7(2)

loop_
_geom_bond_atom_site_label_1
_geom_bond_atom_site_label_2
_geom_bond_distance
Zn1 O1 1.9387(16)
Zn1 N2 1.9657(19)
Zn1 N1 1.977(2)
Zn1 O3 2.0049(16)
Zn2 N4 1.9682(19)
Zn2 O2 1.9767(17)
Zn2 N3 1.9880(19)
Zn2 O3 2.0228(15)
F1 C9 1.336(3)
F2 C9 1.337(3)
F3 C9 1.332(3)
F4 C36 1.340(3)
F5 C36 1.346(3)
F6 C36 1.341(3)
O1 C1 1.254(3)
O2 C1 1.254(3)
O3 C3 1.327(3)
O4 C3 1.205(3)
N1 C6 1.312(3)
N1 C22 1.450(3)
N2 C8 1.345(3)
N2 C11 1.485(3)
N3 C33 1.312(3)
N3 C49 1.438(3)
N4 C35 1.330(3)
N4 C38 1.470(3)
C1 C2 1.500(3)
C3 C4 1.502(4)
C5 C6 1.519(3)
C6 C7 1.423(3)
C7 C8 1.376(3)
C8 C9 1.532(3)
C10 C11 1.523(3)
C11 C12 1.531(3)
C12 C13 1.371(3)
C12 C21 1.444(3)
C13 C14 1.397(4)
C14 C15 1.354(4)
C15 C16 1.411(4)
C16 C17 1.411(4)
C16 C21 1.424(3)
C17 C18 1.349(4)
C18 C19 1.406(4)
C19 C20 1.365(4)
C20 C21 1.415(3)
C22 C23 1.395(4)
C22 C27 1.398(4)
C23 C24 1.398(4)
C23 C28 1.505(4)
C24 C25 1.380(5)
C25 C26 1.357(5)
C26 C27 1.396(4)
C27 C30 1.505(4)
C28 C29 1.490(4)
C30 C31 1.472(5)
C32 C33 1.512(3)
C33 C34 1.421(3)
C34 C35 1.377(4)
C35 C36 1.539(4)
C37 C38 1.536(4)
C38 C39 1.528(3)
C39 C48 1.369(4)
C39 C40 1.428(3)
C40 C41 1.417(4)
C40 C45 1.430(4)
C41 C42 1.374(4)
C42 C43 1.400(4)
C43 C44 1.351(4)
C44 C45 1.420(4)
C45 C46 1.415(4)
C46 C47 1.353(4)
C47 C48 1.410(4)
C49 C50 1.401(4)
C49 C54 1.406(4)
C50 C51 1.401(4)
C50 C55 1.506(4)
C51 C52 1.370(4)
C52 C53 1.380(4)
C53 C54 1.392(4)
C54 C57 1.506(4)
C55 C56 1.519(4)
C57 C58 1.511(4)
